data_4335029
loop_
_publ_author_name
'Shuangliu Zhou'
'Zhangshuan Wu'
'Lingmin Zhou'
'Shaowu Wang'
'Lijun Zhang'
'Xiancui Zhu'
'Yun Wei'
'Jinhua Zhai'
'Jie Wu'

_publ_contact_author_address
;College of Chemistry and Materials Science
Anhui Normal University
Wuhu, Anhui 241000 China
;
_publ_contact_author_email swwang@mail.ahnu.edu.cn
_publ_contact_author_fax 0553-3883517
_publ_contact_author_name 'Shaowu Wang'
_publ_contact_author_phone 0553-3869310
_publ_section_title
;
 Controlled Synthesis of Racemic Indenyl Rare-Earth Metal Complexes via
 the Cooperation between the Intramolecular Coordination of Donor Atoms
 and a Bridge
;
_journal_name_full 'Inorganic Chemistry'
_journal_page_first 6417
_journal_page_last 6426
_journal_paper_doi 10.1021/ic4003109
_journal_volume 52
_journal_year 2013
_chemical_formula_sum 'C28 H35 Eu N O Si'
_chemical_formula_weight 581.62
_chemical_name_systematic
;

 ?

;
_space_group_IT_number 33
_symmetry_cell_setting orthorhombic
_symmetry_space_group_name_Hall 'P 2c -2n'
_symmetry_space_group_name_H-M 'P n a 21'
_atom_sites_solution_primary direct
_atom_sites_solution_secondary difmap
_audit_creation_method SHELXL-97
_cell_angle_alpha 90.00
_cell_angle_beta 90.00
_cell_angle_gamma 90.00
_cell_formula_units_Z 4
_cell_length_a 16.962(3)
_cell_length_b 14.525(2)
_cell_length_c 10.5377(15)
_cell_measurement_reflns_used 6237
_cell_measurement_temperature 294(2)
_cell_measurement_theta_max 26.29
_cell_measurement_theta_min 2.67
_cell_volume 2596.2(7)
_computing_cell_refinement 'Bruker SMART'
_computing_data_collection 'Bruker SMART'
_computing_data_reduction 'Bruker SAINT'
_computing_molecular_graphics 'Bruker SHELXTL'
_computing_publication_material 'Bruker SHELXTL'
_computing_structure_refinement 'SHELXL-97 (Sheldrick, 1997)'
_computing_structure_solution 'SHELXS-97 (Sheldrick, 1990)'
_diffrn_ambient_temperature 294(2)
_diffrn_measured_fraction_theta_full 0.986
_diffrn_measured_fraction_theta_max 0.986
_diffrn_measurement_device_type 'CCD area detector'
_diffrn_measurement_method 'phi and omega scans'
_diffrn_radiation_monochromator graphite
_diffrn_radiation_source 'fine-focus sealed tube'
_diffrn_radiation_type MoK\a
_diffrn_radiation_wavelength 0.71073
_diffrn_reflns_av_R_equivalents 0.0509
_diffrn_reflns_av_sigmaI/netI 0.0558
_diffrn_reflns_limit_h_max 21
_diffrn_reflns_limit_h_min -20
_diffrn_reflns_limit_k_max 18
_diffrn_reflns_limit_k_min -15
_diffrn_reflns_limit_l_max 11
_diffrn_reflns_limit_l_min -13
_diffrn_reflns_number 13546
_diffrn_reflns_theta_full 26.47
_diffrn_reflns_theta_max 26.47
_diffrn_reflns_theta_min 1.85
_exptl_absorpt_coefficient_mu 2.481
_exptl_absorpt_correction_T_max 0.6922
_exptl_absorpt_correction_T_min 0.5873
_exptl_absorpt_correction_type none
_exptl_crystal_density_diffrn 1.488
_exptl_crystal_density_meas ?
_exptl_crystal_F_000 1180
_exptl_crystal_size_max 0.24
_exptl_crystal_size_mid 0.20
_exptl_crystal_size_min 0.16
_refine_diff_density_max 1.347
_refine_diff_density_min -1.106
_refine_diff_density_rms 0.115
_refine_ls_abs_structure_details 'Flack H D (1983), Acta Cryst. A39, 876-881'
_refine_ls_abs_structure_Flack 0.00(12)
_refine_ls_extinction_method none
_refine_ls_goodness_of_fit_ref 1.084
_refine_ls_hydrogen_treatment mixed
_refine_ls_matrix_type full
_refine_ls_number_parameters 305
_refine_ls_number_reflns 4919
_refine_ls_number_restraints 25
_refine_ls_restrained_S_all 1.085
_refine_ls_R_factor_all 0.0726
_refine_ls_R_factor_gt 0.0420
_refine_ls_shift/su_max 0.001
_refine_ls_shift/su_mean 0.000
_refine_ls_structure_factor_coef Fsqd
_refine_ls_weighting_details 'calc w=1/[\s^2^(Fo^2^)+(0.0365P)^2^+4.4308P] where P=(Fo^2^+2Fc^2^)/3'
_refine_ls_weighting_scheme calc
_refine_ls_wR_factor_gt 0.0852
_refine_ls_wR_factor_ref 0.0999
_reflns_number_gt 3702
_reflns_number_total 4919
_reflns_threshold_expression >2sigma(I)
_cod_data_source_file ic4003109_si_002_09.cif
_cod_data_source_block 16
_cod_depositor_comments
;
The following automatic conversions were performed:

'_exptl_crystal_density_meas' value 'none' was changed to '?' - the
value is perceived as not measured.

Automatic conversion script
Id: cif_fix_values 3008 2015-01-20 13:52:24Z robertas 
;
_cod_original_cell_volume 2596.3(7)
_cod_database_code 4335029

loop_
_symmetry_equiv_pos_as_xyz
'x, y, z'
'-x, -y, z+1/2'
'x+1/2, -y+1/2, z'
'-x+1/2, y+1/2, z+1/2'

loop_
_atom_site_label
_atom_site_type_symbol
_atom_site_fract_x
_atom_site_fract_y
_atom_site_fract_z
_atom_site_U_iso_or_equiv
_atom_site_adp_type
_atom_site_occupancy
_atom_site_symmetry_multiplicity
_atom_site_calc_flag
_atom_site_refinement_flags
_atom_site_disorder_assembly
_atom_site_disorder_group
Eu1 Eu 0.225754(18) 0.79133(2) 0.31455(8) 0.03804(12) Uani 1 1 d D A .
Si1 Si 0.37764(14) 0.92566(19) 0.1950(2) 0.0485(6) Uani 1 1 d . . .
N1 N 0.1239(4) 0.8179(6) 0.4974(7) 0.056(2) Uani 1 1 d . A .
C5 C 0.3578(5) 0.7101(7) 0.4494(10) 0.044(2) Uani 1 1 d . . .
C6 C 0.3502(5) 0.6776(7) 0.5750(9) 0.054(2) Uani 1 1 d . . .
H6 H 0.3367 0.6167 0.5913 0.065 Uiso 1 1 calc R . .
C7 C 0.3632(6) 0.7379(8) 0.6715(10) 0.063(3) Uani 1 1 d . . .
H7 H 0.3589 0.7172 0.7548 0.076 Uiso 1 1 calc R . .
C8 C 0.3827(6) 0.8290(8) 0.6498(9) 0.062(3) Uani 1 1 d . . .
H8 H 0.3903 0.8680 0.7186 0.074 Uiso 1 1 calc R . .
C9 C 0.3911(5) 0.8632(6) 0.5296(8) 0.047(2) Uani 1 1 d . . .
H9 H 0.4035 0.9249 0.5176 0.056 Uiso 1 1 calc R . .
C1 C 0.3809(5) 0.8056(6) 0.4251(10) 0.042(2) Uani 1 1 d . . .
C2 C 0.3877(5) 0.8180(6) 0.2920(10) 0.042(3) Uani 1 1 d . . .
C3 C 0.3740(6) 0.7289(7) 0.2357(11) 0.050(3) Uani 1 1 d . . .
H3 H 0.3779 0.7167 0.1493 0.060 Uiso 1 1 calc R . .
C4 C 0.3545(4) 0.6640(6) 0.3265(16) 0.048(2) Uani 1 1 d . . .
C21 C 0.3282(5) 0.5684(5) 0.3076(16) 0.065(2) Uani 1 1 d . . .
H21A H 0.3578 0.5287 0.3642 0.078 Uiso 1 1 calc R . .
H21B H 0.3404 0.5501 0.2213 0.078 Uiso 1 1 calc R . .
O1 O 0.1949(4) 0.6203(4) 0.2682(6) 0.066(2) Uani 1 1 d DU . .
C22 C 0.2435(6) 0.5537(7) 0.330(2) 0.101(5) Uani 1 1 d D A .
H22A H 0.2291 0.4928 0.3004 0.121 Uiso 1 1 calc R . .
H22B H 0.2334 0.5559 0.4207 0.121 Uiso 1 1 calc R . .
C23 C 0.1207(8) 0.5995(14) 0.217(2) 0.122(7) Uani 0.80 1 d PDU A 1
H23A H 0.1273 0.5697 0.1364 0.183 Uiso 0.80 1 calc PR A 1
H23B H 0.0912 0.6553 0.2060 0.183 Uiso 0.80 1 calc PR A 1
H23C H 0.0929 0.5593 0.2737 0.183 Uiso 0.80 1 calc PR A 1
C23' C 0.180(4) 0.595(3) 0.1400(18) 0.059(13) Uani 0.20 1 d PDU A 2
H23D H 0.1483 0.5401 0.1382 0.088 Uiso 0.20 1 calc PR A 2
H23E H 0.2296 0.5825 0.0982 0.088 Uiso 0.20 1 calc PR A 2
H23F H 0.1535 0.6437 0.0972 0.088 Uiso 0.20 1 calc PR A 2
C14 C 0.2157(5) 0.9774(6) 0.2549(9) 0.051(2) Uani 1 1 d . . .
H14 H 0.2304 1.0162 0.3210 0.062 Uiso 1 1 calc R A .
C13 C 0.2687(5) 0.9383(6) 0.1669(8) 0.0430(19) Uani 1 1 d . A .
C12 C 0.2230(5) 0.8823(7) 0.0859(8) 0.051(2) Uani 1 1 d . . .
C20 C 0.2394(7) 0.8220(9) -0.0137(9) 0.069(3) Uani 1 1 d . A .
H20 H 0.2913 0.8151 -0.0404 0.083 Uiso 1 1 calc R . .
C19 C 0.1808(8) 0.7723(10) -0.0740(13) 0.090(4) Uani 1 1 d . . .
H19 H 0.1940 0.7306 -0.1375 0.108 Uiso 1 1 calc R A .
C18 C 0.1019(9) 0.7843(10) -0.0400(14) 0.098(5) Uani 1 1 d . A .
H18 H 0.0625 0.7544 -0.0856 0.118 Uiso 1 1 calc R . .
C17 C 0.0826(7) 0.8381(9) 0.0568(14) 0.078(4) Uani 1 1 d . . .
H17 H 0.0300 0.8412 0.0815 0.093 Uiso 1 1 calc R A .
C16 C 0.1395(6) 0.8917(9) 0.1250(11) 0.065(3) Uani 1 1 d . A .
C15 C 0.1378(5) 0.9502(8) 0.2296(11) 0.062(3) Uani 1 1 d . A .
C24 C 0.0628(6) 0.9849(9) 0.2943(12) 0.099(5) Uani 1 1 d D . .
H24A H 0.0590 1.0508 0.2806 0.119 Uiso 1 1 calc R A .
H24B H 0.0179 0.9565 0.2530 0.119 Uiso 1 1 calc R . .
C25 C 0.0568(8) 0.9668(9) 0.4347(12) 0.112(5) Uani 1 1 d D A .
H25A H 0.1019 0.9965 0.4739 0.135 Uiso 1 1 calc R . .
H25B H 0.0104 0.9993 0.4644 0.135 Uiso 1 1 calc R . .
C26 C 0.0526(7) 0.8717(9) 0.4880(15) 0.108(6) Uani 1 1 d D . .
H26A H 0.0302 0.8763 0.5725 0.130 Uiso 1 1 calc R A .
H26B H 0.0154 0.8371 0.4368 0.130 Uiso 1 1 calc R . .
C27 C 0.0989(11) 0.7256(10) 0.5325(17) 0.141(7) Uani 1 1 d . . .
H27A H 0.0870 0.7240 0.6216 0.211 Uiso 1 1 calc R A .
H27B H 0.1404 0.6827 0.5143 0.211 Uiso 1 1 calc R . .
H27C H 0.0527 0.7093 0.4849 0.211 Uiso 1 1 calc R . .
C28 C 0.1735(9) 0.8523(13) 0.5990(16) 0.134(7) Uani 1 1 d . . .
H28A H 0.1489 0.8400 0.6792 0.202 Uiso 1 1 calc R A .
H28B H 0.1805 0.9175 0.5892 0.202 Uiso 1 1 calc R . .
H28C H 0.2238 0.8223 0.5957 0.202 Uiso 1 1 calc R . .
C10 C 0.4325(6) 0.9153(9) 0.0414(10) 0.083(4) Uani 1 1 d . . .
H10A H 0.4880 0.9226 0.0566 0.125 Uiso 1 1 calc R . .
H10B H 0.4148 0.9621 -0.0162 0.125 Uiso 1 1 calc R . .
H10C H 0.4230 0.8557 0.0050 0.125 Uiso 1 1 calc R . .
C11 C 0.4135(7) 1.0296(7) 0.2814(11) 0.081(4) Uani 1 1 d . . .
H11A H 0.4628 1.0159 0.3218 0.122 Uiso 1 1 calc R . .
H11B H 0.3755 1.0471 0.3444 0.122 Uiso 1 1 calc R . .
H11C H 0.4206 1.0793 0.2224 0.122 Uiso 1 1 calc R . .

loop_
_atom_site_aniso_label
_atom_site_aniso_U_11
_atom_site_aniso_U_22
_atom_site_aniso_U_33
_atom_site_aniso_U_23
_atom_site_aniso_U_13
_atom_site_aniso_U_12
Eu1 0.03058(16) 0.03825(18) 0.04527(19) 0.0089(3) 0.0036(4) 0.00074(15)
Si1 0.0355(12) 0.0644(17) 0.0456(14) 0.0157(12) 0.0009(11) -0.0094(12)
N1 0.032(4) 0.078(6) 0.057(5) 0.010(4) 0.011(4) 0.007(4)
C5 0.027(4) 0.046(5) 0.059(6) 0.001(5) 0.008(4) 0.005(4)
C6 0.046(5) 0.058(6) 0.058(6) 0.019(5) -0.003(5) 0.001(4)
C7 0.059(6) 0.085(8) 0.045(6) 0.018(5) 0.003(5) 0.012(6)
C8 0.065(7) 0.076(7) 0.045(6) -0.004(5) -0.016(5) 0.006(6)
C9 0.039(5) 0.053(6) 0.048(5) -0.006(4) -0.014(4) -0.002(4)
C1 0.023(4) 0.046(6) 0.056(6) 0.001(5) -0.007(4) -0.002(3)
C2 0.028(3) 0.051(5) 0.047(8) 0.006(5) 0.001(4) -0.004(3)
C3 0.032(5) 0.062(8) 0.055(7) 0.007(5) -0.001(5) 0.010(5)
C4 0.032(3) 0.047(4) 0.066(6) 0.010(7) -0.003(6) 0.001(3)
C21 0.063(5) 0.047(4) 0.085(6) -0.019(9) -0.010(10) 0.010(4)
O1 0.060(3) 0.063(4) 0.074(5) 0.003(3) -0.023(3) -0.014(3)
C22 0.070(6) 0.055(6) 0.177(14) 0.010(13) 0.002(14) -0.006(5)
C23 0.105(9) 0.124(10) 0.137(10) -0.001(8) -0.023(8) -0.010(8)
C23' 0.10(4) 0.03(2) 0.04(3) 0.003(19) -0.04(3) -0.01(2)
C14 0.057(5) 0.033(5) 0.064(5) 0.013(4) 0.005(5) 0.011(4)
C13 0.039(4) 0.043(5) 0.047(5) 0.015(4) 0.004(4) 0.001(4)
C12 0.037(5) 0.073(6) 0.042(5) 0.023(5) -0.006(4) -0.005(5)
C20 0.074(7) 0.095(8) 0.038(6) 0.015(5) -0.010(5) -0.023(6)
C19 0.081(9) 0.118(12) 0.071(8) 0.001(7) -0.006(7) -0.019(8)
C18 0.085(10) 0.131(13) 0.078(9) 0.027(9) -0.032(8) -0.028(9)
C17 0.042(6) 0.097(10) 0.094(10) 0.038(8) -0.003(7) -0.004(6)
C16 0.041(6) 0.083(9) 0.069(8) 0.039(7) -0.010(5) -0.001(5)
C15 0.038(5) 0.072(7) 0.075(7) 0.042(6) 0.005(5) 0.011(5)
C24 0.063(6) 0.106(8) 0.129(14) 0.052(10) 0.049(9) 0.047(6)
C25 0.104(11) 0.115(12) 0.117(11) -0.006(10) 0.021(10) 0.061(9)
C26 0.068(8) 0.134(13) 0.122(12) 0.056(10) 0.046(8) 0.043(8)
C27 0.134(15) 0.122(15) 0.165(16) 0.035(12) 0.076(13) -0.027(11)
C28 0.076(10) 0.214(19) 0.114(13) -0.065(13) -0.038(10) 0.048(11)
C10 0.045(6) 0.135(11) 0.069(7) 0.032(7) 0.016(6) -0.008(6)
C11 0.081(7) 0.066(6) 0.097(12) 0.020(6) -0.020(7) -0.026(6)

loop_
_atom_type_symbol
_atom_type_description
_atom_type_scat_dispersion_real
_atom_type_scat_dispersion_imag
_atom_type_scat_source
C C 0.0033 0.0016 'International Tables Vol C Tables 4.2.6.8 and 6.1.1.4'
H H 0.0000 0.0000 'International Tables Vol C Tables 4.2.6.8 and 6.1.1.4'
N N 0.0061 0.0033 'International Tables Vol C Tables 4.2.6.8 and 6.1.1.4'
O O 0.0106 0.0060 'International Tables Vol C Tables 4.2.6.8 and 6.1.1.4'
Si Si 0.0817 0.0704 'International Tables Vol C Tables 4.2.6.8 and 6.1.1.4'
Eu Eu -0.1578 3.6682 'International Tables Vol C Tables 4.2.6.8 and 6.1.1.4'

loop_
_geom_angle_atom_site_label_1
_geom_angle_atom_site_label_2
_geom_angle_atom_site_label_3
_geom_angle
O1 Eu1 N1 98.5(3)
O1 Eu1 C13 134.1(2)
N1 Eu1 C13 118.6(3)
O1 Eu1 C12 107.0(3)
N1 Eu1 C12 124.3(3)
C13 Eu1 C12 29.8(3)
O1 Eu1 C14 151.5(3)
N1 Eu1 C14 89.0(3)
C13 Eu1 C14 29.6(2)
C12 Eu1 C14 48.2(3)
O1 Eu1 C2 108.5(2)
N1 Eu1 C2 133.9(3)
C13 Eu1 C2 65.2(2)
C12 Eu1 C2 82.9(3)
C14 Eu1 C2 84.6(3)
O1 Eu1 C3 79.3(3)
N1 Eu1 C3 149.3(3)
C13 Eu1 C3 81.1(3)
C12 Eu1 C3 84.9(3)
C14 Eu1 C3 107.6(3)
C2 Eu1 C3 29.9(3)
O1 Eu1 C4 62.7(2)
N1 Eu1 C4 124.5(3)
C13 Eu1 C4 109.0(3)
C12 Eu1 C4 111.2(4)
C14 Eu1 C4 133.2(3)
C2 Eu1 C4 48.8(2)
C3 Eu1 C4 28.3(3)
O1 Eu1 C16 104.7(3)
N1 Eu1 C16 95.8(3)
C13 Eu1 C16 49.1(3)
C12 Eu1 C16 30.5(3)
C14 Eu1 C16 47.0(3)
C2 Eu1 C16 111.9(3)
C3 Eu1 C16 114.5(3)
C4 Eu1 C16 138.3(4)
O1 Eu1 C1 109.3(2)
N1 Eu1 C1 107.1(3)
C13 Eu1 C1 86.0(3)
C12 Eu1 C1 109.6(3)
C14 Eu1 C1 94.4(3)
C2 Eu1 C1 28.9(3)
C3 Eu1 C1 47.4(3)
C4 Eu1 C1 48.2(3)
C16 Eu1 C1 135.1(3)
O1 Eu1 C15 127.2(3)
N1 Eu1 C15 76.7(3)
C13 Eu1 C15 48.6(2)
C12 Eu1 C15 48.4(3)
C14 Eu1 C15 28.6(3)
C2 Eu1 C15 111.8(3)
C3 Eu1 C15 129.1(3)
C4 Eu1 C15 157.3(3)
C16 Eu1 C15 28.0(3)
C1 Eu1 C15 122.6(3)
O1 Eu1 C5 81.8(2)
N1 Eu1 C5 102.1(3)
C13 Eu1 C5 112.9(3)
C12 Eu1 C5 129.6(3)
C14 Eu1 C5 123.6(3)
C2 Eu1 C5 48.5(3)
C3 Eu1 C5 47.2(3)
C4 Eu1 C5 29.3(3)
C16 Eu1 C5 159.9(3)
C1 Eu1 C5 29.3(2)
C15 Eu1 C5 151.0(3)
C11 Si1 C10 109.0(5)
C11 Si1 C2 112.3(5)
C10 Si1 C2 111.0(5)
C11 Si1 C13 108.5(5)
C10 Si1 C13 111.1(4)
C2 Si1 C13 104.9(4)
C26 N1 C28 110.5(11)
C26 N1 C27 105.8(10)
C28 N1 C27 107.4(12)
C26 N1 Eu1 125.7(7)
C28 N1 Eu1 102.2(7)
C27 N1 Eu1 104.1(8)
C6 C5 C4 132.4(9)
C6 C5 C1 120.4(9)
C4 C5 C1 106.9(8)
C6 C5 Eu1 121.6(6)
C4 C5 Eu1 73.9(5)
C1 C5 Eu1 74.7(5)
C7 C6 C5 118.1(9)
C7 C6 H6 121.0
C5 C6 H6 121.0
C6 C7 C8 122.1(9)
C6 C7 H7 119.0
C8 C7 H7 119.0
C9 C8 C7 121.7(9)
C9 C8 H8 119.1
C7 C8 H8 119.1
C8 C9 C1 120.1(9)
C8 C9 H9 120.0
C1 C9 H9 120.0
C9 C1 C2 134.0(9)
C9 C1 C5 117.6(9)
C2 C1 C5 108.4(8)
C9 C1 Eu1 118.3(6)
C2 C1 Eu1 71.6(5)
C5 C1 Eu1 76.0(5)
C1 C2 C3 106.3(8)
C1 C2 Si1 129.6(7)
C3 C2 Si1 120.6(7)
C1 C2 Eu1 79.5(5)
C3 C2 Eu1 75.6(5)
Si1 C2 Eu1 94.2(3)
C4 C3 C2 111.4(11)
C4 C3 Eu1 78.5(5)
C2 C3 Eu1 74.4(5)
C4 C3 H3 124.3
C2 C3 H3 124.3
Eu1 C3 H3 114.6
C3 C4 C5 106.9(9)
C3 C4 C21 128.5(15)
C5 C4 C21 124.4(13)
C3 C4 Eu1 73.3(5)
C5 C4 Eu1 76.8(5)
C21 C4 Eu1 111.9(5)
C4 C21 C22 114.3(8)
C4 C21 H21A 108.7
C22 C21 H21A 108.7
C4 C21 H21B 108.7
C22 C21 H21B 108.7
H21A C21 H21B 107.6
C23 O1 C23' 55(2)
C23 O1 C22 123.2(10)
C23' O1 C22 111(2)
C23 O1 Eu1 117.5(9)
C23' O1 Eu1 117.8(18)
C22 O1 Eu1 116.6(6)
O1 C22 C21 113.0(11)
O1 C22 H22A 109.0
C21 C22 H22A 109.0
O1 C22 H22B 109.0
C21 C22 H22B 109.0
H22A C22 H22B 107.8
O1 C23 H23A 109.5
O1 C23 H23B 109.5
O1 C23 H23C 109.5
O1 C23' H23D 109.5
O1 C23' H23E 109.5
H23D C23' H23E 109.5
O1 C23' H23F 109.5
H23D C23' H23F 109.5
H23E C23' H23F 109.5
C15 C14 C13 111.2(9)
C15 C14 Eu1 80.0(5)
C13 C14 Eu1 73.6(5)
C15 C14 H14 124.4
C13 C14 H14 124.4
Eu1 C14 H14 113.7
C14 C13 C12 106.2(8)
C14 C13 Si1 124.2(7)
C12 C13 Si1 125.3(7)
C14 C13 Eu1 76.8(5)
C12 C13 Eu1 75.4(5)
Si1 C13 Eu1 95.5(3)
C20 C12 C13 135.0(9)
C20 C12 C16 117.3(10)
C13 C12 C16 107.7(9)
C20 C12 Eu1 110.8(7)
C13 C12 Eu1 74.8(5)
C16 C12 Eu1 79.5(5)
C19 C20 C12 122.0(12)
C19 C20 H20 119.0
C12 C20 H20 119.0
C20 C19 C18 120.3(14)
C20 C19 H19 119.8
C18 C19 H19 119.8
C17 C18 C19 120.5(13)
C17 C18 H18 119.7
C19 C18 H18 119.7
C18 C17 C16 122.7(12)
C18 C17 H17 118.7
C16 C17 H17 118.7
C15 C16 C17 135.6(11)
C15 C16 C12 107.2(10)
C17 C16 C12 117.0(11)
C15 C16 Eu1 76.7(6)
C17 C16 Eu1 114.6(8)
C12 C16 Eu1 70.1(5)
C16 C15 C14 107.6(9)
C16 C15 C24 124.8(10)
C14 C15 C24 127.3(12)
C16 C15 Eu1 75.4(6)
C14 C15 Eu1 71.4(5)
C24 C15 Eu1 123.7(6)
C25 C24 C15 115.9(10)
C25 C24 H24A 108.3
C15 C24 H24A 108.3
C25 C24 H24B 108.3
C15 C24 H24B 108.3
H24A C24 H24B 107.4
C26 C25 C24 122.3(12)
C26 C25 H25A 106.8
C24 C25 H25A 106.8
C26 C25 H25B 106.8
C24 C25 H25B 106.8
H25A C25 H25B 106.6
N1 C26 C25 119.1(10)
N1 C26 H26A 107.6
C25 C26 H26A 107.6
N1 C26 H26B 107.6
C25 C26 H26B 107.6
H26A C26 H26B 107.0
N1 C27 H27A 109.5
N1 C27 H27B 109.5
H27A C27 H27B 109.5
N1 C27 H27C 109.5
H27A C27 H27C 109.5
H27B C27 H27C 109.5
N1 C28 H28A 109.5
N1 C28 H28B 109.5
H28A C28 H28B 109.5
N1 C28 H28C 109.5
H28A C28 H28C 109.5
H28B C28 H28C 109.5
Si1 C10 H10A 109.5
Si1 C10 H10B 109.5
H10A C10 H10B 109.5
Si1 C10 H10C 109.5
H10A C10 H10C 109.5
H10B C10 H10C 109.5
Si1 C11 H11A 109.5
Si1 C11 H11B 109.5
H11A C11 H11B 109.5
Si1 C11 H11C 109.5
H11A C11 H11C 109.5
H11B C11 H11C 109.5

loop_
_geom_bond_atom_site_label_1
_geom_bond_atom_site_label_2
_geom_bond_distance
Eu1 O1 2.585(6)
Eu1 N1 2.617(7)
Eu1 C13 2.740(8)
Eu1 C12 2.748(8)
Eu1 C14 2.780(8)
Eu1 C2 2.784(8)
Eu1 C3 2.800(10)
Eu1 C4 2.864(7)
Eu1 C16 2.873(9)
Eu1 C1 2.886(8)
Eu1 C15 2.890(9)
Eu1 C5 2.903(10)
Si1 C11 1.864(10)
Si1 C10 1.874(10)
Si1 C2 1.876(9)
Si1 C13 1.881(9)
N1 C26 1.444(13)
N1 C28 1.450(15)
N1 C27 1.454(15)
C5 C6 1.412(14)
C5 C4 1.459(17)
C5 C1 1.463(11)
C6 C7 1.361(15)
C6 H6 0.9300
C7 C8 1.383(15)
C7 H7 0.9300
C8 C9 1.367(13)
C8 H8 0.9300
C9 C1 1.394(13)
C9 H9 0.9300
C1 C2 1.418(15)
C2 C3 1.443(15)
C3 C4 1.384(15)
C3 H3 0.9300
C4 C21 1.471(11)
C21 C22 1.472(13)
C21 H21A 0.9700
C21 H21B 0.9700
O1 C23 1.402(9)
O1 C23' 1.423(10)
O1 C22 1.429(9)
C22 H22A 0.9700
C22 H22B 0.9700
C23 H23A 0.9600
C23 H23B 0.9600
C23 H23C 0.9600
C23' H23D 0.9600
C23' H23E 0.9600
C23' H23F 0.9600
C14 C15 1.405(13)
C14 C13 1.410(12)
C14 H14 0.9300
C13 C12 1.412(13)
C12 C20 1.394(16)
C12 C16 1.481(14)
C20 C19 1.384(16)
C20 H20 0.9300
C19 C18 1.40(2)
C19 H19 0.9300
C18 C17 1.326(19)
C18 H18 0.9300
C17 C16 1.433(17)
C17 H17 0.9300
C16 C15 1.392(16)
C15 C24 1.529(13)
C24 C25 1.505(9)
C24 H24A 0.9700
C24 H24B 0.9700
C25 C26 1.493(9)
C25 H25A 0.9700
C25 H25B 0.9700
C26 H26A 0.9700
C26 H26B 0.9700
C27 H27A 0.9600
C27 H27B 0.9600
C27 H27C 0.9600
C28 H28A 0.9600
C28 H28B 0.9600
C28 H28C 0.9600
C10 H10A 0.9600
C10 H10B 0.9600
C10 H10C 0.9600
C11 H11A 0.9600
C11 H11B 0.9600
C11 H11C 0.9600

loop_
_geom_torsion_atom_site_label_1
_geom_torsion_atom_site_label_2
_geom_torsion_atom_site_label_3
_geom_torsion_atom_site_label_4
_geom_torsion
O1 Eu1 N1 C26 -108.3(10)
C13 Eu1 N1 C26 43.6(11)
C12 Eu1 N1 C26 9.1(11)
C14 Eu1 N1 C26 44.2(10)
C2 Eu1 N1 C26 125.7(10)
C3 Eu1 N1 C26 168.4(9)
C4 Eu1 N1 C26 -170.9(10)
C16 Eu1 N1 C26 -2.5(11)
C1 Eu1 N1 C26 138.5(10)
C15 Eu1 N1 C26 18.1(10)
C5 Eu1 N1 C26 168.3(10)
O1 Eu1 N1 C28 125.2(9)
C13 Eu1 N1 C28 -83.0(10)
C12 Eu1 N1 C28 -117.5(9)
C14 Eu1 N1 C28 -82.4(9)
C2 Eu1 N1 C28 -0.9(10)
C3 Eu1 N1 C28 41.9(12)
C4 Eu1 N1 C28 62.5(10)
C16 Eu1 N1 C28 -129.0(9)
C1 Eu1 N1 C28 11.9(10)
C15 Eu1 N1 C28 -108.5(10)
C5 Eu1 N1 C28 41.8(10)
O1 Eu1 N1 C27 13.5(9)
C13 Eu1 N1 C27 165.3(9)
C12 Eu1 N1 C27 130.8(9)
C14 Eu1 N1 C27 165.9(9)
C2 Eu1 N1 C27 -112.6(10)
C3 Eu1 N1 C27 -69.9(11)
C4 Eu1 N1 C27 -49.2(10)
C16 Eu1 N1 C27 119.3(9)
C1 Eu1 N1 C27 -99.8(9)
C15 Eu1 N1 C27 139.8(10)
C5 Eu1 N1 C27 -70.0(9)
O1 Eu1 C5 C6 -83.9(8)
N1 Eu1 C5 C6 13.0(8)
C13 Eu1 C5 C6 141.5(7)
C12 Eu1 C5 C6 170.7(7)
C14 Eu1 C5 C6 110.0(8)
C2 Eu1 C5 C6 152.3(10)
C3 Eu1 C5 C6 -166.9(10)
C4 Eu1 C5 C6 -130.3(11)
C16 Eu1 C5 C6 165.4(10)
C1 Eu1 C5 C6 116.6(10)
C15 Eu1 C5 C6 97.3(9)
O1 Eu1 C5 C4 46.3(5)
N1 Eu1 C5 C4 143.3(5)
C13 Eu1 C5 C4 -88.2(6)
C12 Eu1 C5 C4 -59.0(7)
C14 Eu1 C5 C4 -119.7(6)
C2 Eu1 C5 C4 -77.4(6)
C3 Eu1 C5 C4 -36.6(6)
C16 Eu1 C5 C4 -64.3(12)
C1 Eu1 C5 C4 -113.1(8)
C15 Eu1 C5 C4 -132.5(7)
O1 Eu1 C5 C1 159.5(6)
N1 Eu1 C5 C1 -103.6(6)
C13 Eu1 C5 C1 24.9(6)
C12 Eu1 C5 C1 54.1(7)
C14 Eu1 C5 C1 -6.6(7)
C2 Eu1 C5 C1 35.7(6)
C3 Eu1 C5 C1 76.5(5)
C4 Eu1 C5 C1 113.1(8)
C16 Eu1 C5 C1 48.8(12)
C15 Eu1 C5 C1 -19.3(9)
C4 C5 C6 C7 174.3(9)
C1 C5 C6 C7 1.5(13)
Eu1 C5 C6 C7 -88.7(10)
C5 C6 C7 C8 0.6(15)
C6 C7 C8 C9 -0.9(16)
C7 C8 C9 C1 -0.8(15)
C8 C9 C1 C2 -177.6(10)
C8 C9 C1 C5 2.8(12)
C8 C9 C1 Eu1 91.2(9)
C6 C5 C1 C9 -3.1(12)
C4 C5 C1 C9 -177.6(7)
Eu1 C5 C1 C9 114.9(7)
C6 C5 C1 C2 177.2(8)
C4 C5 C1 C2 2.7(10)
Eu1 C5 C1 C2 -64.8(6)
C6 C5 C1 Eu1 -118.1(8)
C4 C5 C1 Eu1 67.5(6)
O1 Eu1 C1 C9 -135.7(7)
N1 Eu1 C1 C9 -30.0(8)
C13 Eu1 C1 C9 88.7(7)
C12 Eu1 C1 C9 107.4(7)
C14 Eu1 C1 C9 60.4(7)
C2 Eu1 C1 C9 130.7(10)
C3 Eu1 C1 C9 170.3(9)
C4 Eu1 C1 C9 -151.2(9)
C16 Eu1 C1 C9 87.4(9)
C15 Eu1 C1 C9 54.9(8)
C5 Eu1 C1 C9 -114.1(10)
O1 Eu1 C1 C2 93.6(5)
N1 Eu1 C1 C2 -160.7(5)
C13 Eu1 C1 C2 -42.0(5)
C12 Eu1 C1 C2 -23.4(6)
C14 Eu1 C1 C2 -70.4(6)
C3 Eu1 C1 C2 39.6(5)
C4 Eu1 C1 C2 78.0(7)
C16 Eu1 C1 C2 -43.4(8)
C15 Eu1 C1 C2 -75.8(6)
C5 Eu1 C1 C2 115.2(8)
O1 Eu1 C1 C5 -21.6(6)
N1 Eu1 C1 C5 84.1(6)
C13 Eu1 C1 C5 -157.2(6)
C12 Eu1 C1 C5 -138.5(6)
C14 Eu1 C1 C5 174.5(6)
C2 Eu1 C1 C5 -115.2(8)
C3 Eu1 C1 C5 -75.6(6)
C4 Eu1 C1 C5 -37.2(6)
C16 Eu1 C1 C5 -158.5(6)
C15 Eu1 C1 C5 169.0(5)
C9 C1 C2 C3 176.5(9)
C5 C1 C2 C3 -3.8(10)
Eu1 C1 C2 C3 -71.5(6)
C9 C1 C2 Si1 -25.2(15)
C5 C1 C2 Si1 154.4(6)
Eu1 C1 C2 Si1 86.7(7)
C9 C1 C2 Eu1 -111.9(10)
C5 C1 C2 Eu1 67.7(6)
C11 Si1 C2 C1 33.4(10)
C10 Si1 C2 C1 155.7(8)
C13 Si1 C2 C1 -84.2(9)
C11 Si1 C2 C3 -170.9(7)
C10 Si1 C2 C3 -48.7(8)
C13 Si1 C2 C3 71.4(8)
C11 Si1 C2 Eu1 113.3(4)
C10 Si1 C2 Eu1 -124.4(4)
C13 Si1 C2 Eu1 -4.4(4)
O1 Eu1 C2 C1 -96.5(5)
N1 Eu1 C2 C1 26.0(7)
C13 Eu1 C2 C1 132.7(6)
C12 Eu1 C2 C1 157.9(6)
C14 Eu1 C2 C1 109.4(6)
C3 Eu1 C2 C1 -110.0(8)
C4 Eu1 C2 C1 -75.6(7)
C16 Eu1 C2 C1 148.5(6)
C15 Eu1 C2 C1 118.4(6)
C5 Eu1 C2 C1 -36.3(5)
O1 Eu1 C2 C3 13.5(6)
N1 Eu1 C2 C3 136.0(6)
C13 Eu1 C2 C3 -117.3(6)
C12 Eu1 C2 C3 -92.2(6)
C14 Eu1 C2 C3 -140.6(6)
C4 Eu1 C2 C3 34.3(6)
C16 Eu1 C2 C3 -101.5(6)
C1 Eu1 C2 C3 110.0(8)
C15 Eu1 C2 C3 -131.7(6)
C5 Eu1 C2 C3 73.7(6)
O1 Eu1 C2 Si1 134.0(3)
N1 Eu1 C2 Si1 -103.5(4)
C13 Eu1 C2 Si1 3.2(3)
C12 Eu1 C2 Si1 28.4(4)
C14 Eu1 C2 Si1 -20.1(4)
C3 Eu1 C2 Si1 120.5(7)
C4 Eu1 C2 Si1 154.8(7)
C16 Eu1 C2 Si1 19.0(5)
C1 Eu1 C2 Si1 -129.5(7)
C15 Eu1 C2 Si1 -11.2(5)
C5 Eu1 C2 Si1 -165.8(6)
C1 C2 C3 C4 3.7(10)
Si1 C2 C3 C4 -156.9(6)
Eu1 C2 C3 C4 -70.6(6)
C1 C2 C3 Eu1 74.3(6)
Si1 C2 C3 Eu1 -86.3(6)
O1 Eu1 C3 C4 -50.7(8)
N1 Eu1 C3 C4 37.9(11)
C13 Eu1 C3 C4 171.1(8)
C12 Eu1 C3 C4 -159.1(8)
C14 Eu1 C3 C4 157.8(8)
C2 Eu1 C3 C4 116.3(10)
C16 Eu1 C3 C4 -152.1(8)
C1 Eu1 C3 C4 78.3(8)
C15 Eu1 C3 C4 179.6(7)
C5 Eu1 C3 C4 38.0(7)
O1 Eu1 C3 C2 -167.0(6)
N1 Eu1 C3 C2 -78.4(8)
C13 Eu1 C3 C2 54.7(5)
C12 Eu1 C3 C2 84.6(6)
C14 Eu1 C3 C2 41.5(6)
C4 Eu1 C3 C2 -116.3(10)
C16 Eu1 C3 C2 91.6(6)
C1 Eu1 C3 C2 -38.1(5)
C15 Eu1 C3 C2 63.3(7)
C5 Eu1 C3 C2 -78.3(6)
C2 C3 C4 C5 -2.1(9)
Eu1 C3 C4 C5 -70.1(6)
C2 C3 C4 C21 173.0(7)
Eu1 C3 C4 C21 104.9(8)
C2 C3 C4 Eu1 68.0(6)
C6 C5 C4 C3 -173.9(10)
C1 C5 C4 C3 -0.4(8)
Eu1 C5 C4 C3 67.7(6)
C6 C5 C4 C21 10.8(15)
C1 C5 C4 C21 -175.7(7)
Eu1 C5 C4 C21 -107.6(7)
C6 C5 C4 Eu1 118.4(10)
C1 C5 C4 Eu1 -68.0(6)
O1 Eu1 C4 C3 121.2(9)
N1 Eu1 C4 C3 -157.6(7)
C13 Eu1 C4 C3 -9.3(9)
C12 Eu1 C4 C3 22.4(8)
C14 Eu1 C4 C3 -29.6(10)
C2 Eu1 C4 C3 -36.5(6)
C16 Eu1 C4 C3 39.8(9)
C1 Eu1 C4 C3 -75.4(7)
C15 Eu1 C4 C3 -0.8(14)
C5 Eu1 C4 C3 -112.5(9)
O1 Eu1 C4 C5 -126.3(6)
N1 Eu1 C4 C5 -45.1(6)
C13 Eu1 C4 C5 103.1(6)
C12 Eu1 C4 C5 134.9(6)
C14 Eu1 C4 C5 82.9(8)
C2 Eu1 C4 C5 76.0(6)
C3 Eu1 C4 C5 112.5(9)
C16 Eu1 C4 C5 152.3(6)
C1 Eu1 C4 C5 37.1(5)
C15 Eu1 C4 C5 111.7(11)
O1 Eu1 C4 C21 -4.2(10)
N1 Eu1 C4 C21 77.0(12)
C13 Eu1 C4 C21 -134.7(10)
C12 Eu1 C4 C21 -103.0(11)
C14 Eu1 C4 C21 -155.0(9)
C2 Eu1 C4 C21 -161.9(14)
C3 Eu1 C4 C21 -125.4(16)
C16 Eu1 C4 C21 -85.6(11)
C1 Eu1 C4 C21 159.2(13)
C15 Eu1 C4 C21 -126.2(10)
C5 Eu1 C4 C21 122.1(14)
C3 C4 C21 C22 -105.4(16)
C5 C4 C21 C22 68.9(17)
Eu1 C4 C21 C22 -19.8(18)
N1 Eu1 O1 C23 66.8(11)
C13 Eu1 O1 C23 -78.0(12)
C12 Eu1 O1 C23 -63.1(12)
C14 Eu1 O1 C23 -36.9(13)
C2 Eu1 O1 C23 -151.1(11)
C3 Eu1 O1 C23 -144.3(11)
C4 Eu1 O1 C23 -168.6(12)
C16 Eu1 O1 C23 -31.5(12)
C1 Eu1 O1 C23 178.4(11)
C15 Eu1 O1 C23 -12.8(12)
C5 Eu1 O1 C23 167.9(12)
N1 Eu1 O1 C23' 129(3)
C13 Eu1 O1 C23' -15(3)
C12 Eu1 O1 C23' -1(3)
C14 Eu1 O1 C23' 26(3)
C2 Eu1 O1 C23' -89(3)
C3 Eu1 O1 C23' -82(3)
C4 Eu1 O1 C23' -106(3)
C16 Eu1 O1 C23' 31(3)
C1 Eu1 O1 C23' -119(3)
C15 Eu1 O1 C23' 50(3)
C5 Eu1 O1 C23' -130(3)
N1 Eu1 O1 C22 -95.1(10)
C13 Eu1 O1 C22 120.1(9)
C12 Eu1 O1 C22 135.0(10)
C14 Eu1 O1 C22 161.2(10)
C2 Eu1 O1 C22 47.0(10)
C3 Eu1 O1 C22 53.8(10)
C4 Eu1 O1 C22 29.5(10)
C16 Eu1 O1 C22 166.6(10)
C1 Eu1 O1 C22 16.5(10)
C15 Eu1 O1 C22 -174.7(10)
C5 Eu1 O1 C22 6.0(10)
C23 O1 C22 C21 145.1(15)
C23' O1 C22 C21 84(3)
Eu1 O1 C22 C21 -54.2(18)
C4 C21 C22 O1 48(2)
O1 Eu1 C14 C15 42.8(9)
N1 Eu1 C14 C15 -63.3(6)
C13 Eu1 C14 C15 115.7(9)
C12 Eu1 C14 C15 77.2(7)
C2 Eu1 C14 C15 162.4(7)
C3 Eu1 C14 C15 143.0(6)
C4 Eu1 C14 C15 157.2(7)
C16 Eu1 C14 C15 35.6(6)
C1 Eu1 C14 C15 -170.4(7)
C5 Eu1 C14 C15 -167.1(6)
O1 Eu1 C14 C13 -72.9(7)
N1 Eu1 C14 C13 -179.0(5)
C12 Eu1 C14 C13 -38.5(5)
C2 Eu1 C14 C13 46.7(5)
C3 Eu1 C14 C13 27.3(6)
C4 Eu1 C14 C13 41.5(8)
C16 Eu1 C14 C13 -80.2(6)
C1 Eu1 C14 C13 73.9(5)
C15 Eu1 C14 C13 -115.7(9)
C5 Eu1 C14 C13 77.1(6)
C15 C14 C13 C12 -1.9(10)
Eu1 C14 C13 C12 70.2(6)
C15 C14 C13 Si1 -159.7(6)
Eu1 C14 C13 Si1 -87.6(6)
C15 C14 C13 Eu1 -72.1(7)
C11 Si1 C13 C14 -38.1(8)
C10 Si1 C13 C14 -157.8(7)
C2 Si1 C13 C14 82.2(8)
C11 Si1 C13 C12 168.3(7)
C10 Si1 C13 C12 48.5(9)
C2 Si1 C13 C12 -71.5(8)
C11 Si1 C13 Eu1 -115.8(4)
C10 Si1 C13 Eu1 124.4(5)
C2 Si1 C13 Eu1 4.4(4)
O1 Eu1 C13 C14 140.6(5)
N1 Eu1 C13 C14 1.1(6)
C12 Eu1 C13 C14 111.0(8)
C2 Eu1 C13 C14 -127.1(6)
C3 Eu1 C13 C14 -153.7(6)
C4 Eu1 C13 C14 -149.3(6)
C16 Eu1 C13 C14 72.5(6)
C1 Eu1 C13 C14 -106.2(6)
C15 Eu1 C13 C14 35.1(5)
C5 Eu1 C13 C14 -118.1(5)
O1 Eu1 C13 C12 29.7(7)
N1 Eu1 C13 C12 -109.8(6)
C14 Eu1 C13 C12 -111.0(8)
C2 Eu1 C13 C12 121.9(6)
C3 Eu1 C13 C12 95.3(6)
C4 Eu1 C13 C12 99.7(6)
C16 Eu1 C13 C12 -38.5(6)
C1 Eu1 C13 C12 142.8(6)
C15 Eu1 C13 C12 -75.9(6)
C5 Eu1 C13 C12 130.9(5)
O1 Eu1 C13 Si1 -95.5(4)
N1 Eu1 C13 Si1 125.0(3)
C12 Eu1 C13 Si1 -125.1(7)
C14 Eu1 C13 Si1 123.9(7)
C2 Eu1 C13 Si1 -3.2(3)
C3 Eu1 C13 Si1 -29.8(4)
C4 Eu1 C13 Si1 -25.4(5)
C16 Eu1 C13 Si1 -163.6(6)
C1 Eu1 C13 Si1 17.7(3)
C15 Eu1 C13 Si1 159.0(6)
C5 Eu1 C13 Si1 5.8(4)
C14 C13 C12 C20 -175.6(11)
Si1 C13 C12 C20 -18.0(15)
Eu1 C13 C12 C20 -104.4(12)
C14 C13 C12 C16 2.2(10)
Si1 C13 C12 C16 159.7(6)
Eu1 C13 C12 C16 73.4(6)
C14 C13 C12 Eu1 -71.2(6)
Si1 C13 C12 Eu1 86.3(6)
O1 Eu1 C12 C20 -25.3(8)
N1 Eu1 C12 C20 -138.5(7)
C13 Eu1 C12 C20 132.9(10)
C14 Eu1 C12 C20 171.1(9)
C2 Eu1 C12 C20 82.0(7)
C3 Eu1 C12 C20 51.9(7)
C4 Eu1 C12 C20 41.5(8)
C16 Eu1 C12 C20 -115.3(11)
C1 Eu1 C12 C20 93.1(8)
C15 Eu1 C12 C20 -150.2(9)
C5 Eu1 C12 C20 68.2(8)
O1 Eu1 C12 C13 -158.2(5)
N1 Eu1 C12 C13 88.6(6)
C14 Eu1 C12 C13 38.2(5)
C2 Eu1 C12 C13 -50.9(5)
C3 Eu1 C12 C13 -81.0(6)
C4 Eu1 C12 C13 -91.4(6)
C16 Eu1 C12 C13 111.8(9)
C1 Eu1 C12 C13 -39.8(6)
C15 Eu1 C12 C13 76.9(6)
C5 Eu1 C12 C13 -64.7(7)
O1 Eu1 C12 C16 90.1(7)
N1 Eu1 C12 C16 -23.2(8)
C13 Eu1 C12 C16 -111.8(9)
C14 Eu1 C12 C16 -73.6(7)
C2 Eu1 C12 C16 -162.7(7)
C3 Eu1 C12 C16 167.3(7)
C4 Eu1 C12 C16 156.8(7)
C1 Eu1 C12 C16 -151.6(7)
C15 Eu1 C12 C16 -34.9(6)
C5 Eu1 C12 C16 -176.4(6)
C13 C12 C20 C19 177.3(11)
C16 C12 C20 C19 -0.3(15)
Eu1 C12 C20 C19 88.3(11)
C12 C20 C19 C18 3.0(18)
C20 C19 C18 C17 -5(2)
C19 C18 C17 C16 5(2)
C18 C17 C16 C15 -177.5(12)
C18 C17 C16 C12 -2.2(17)
C18 C17 C16 Eu1 -81.4(13)
C20 C12 C16 C15 176.4(8)
C13 C12 C16 C15 -1.8(11)
Eu1 C12 C16 C15 68.4(7)
C20 C12 C16 C17 -0.1(14)
C13 C12 C16 C17 -178.3(9)
Eu1 C12 C16 C17 -108.2(9)
C20 C12 C16 Eu1 108.1(9)
C13 C12 C16 Eu1 -70.2(6)
O1 Eu1 C16 C15 147.1(6)
N1 Eu1 C16 C15 46.8(7)
C13 Eu1 C16 C15 -76.5(7)
C12 Eu1 C16 C15 -114.2(10)
C14 Eu1 C16 C15 -36.5(6)
C2 Eu1 C16 C15 -95.6(6)
C3 Eu1 C16 C15 -128.1(6)
C4 Eu1 C16 C15 -147.6(5)
C1 Eu1 C16 C15 -74.7(7)
C5 Eu1 C16 C15 -106.1(10)
O1 Eu1 C16 C17 12.7(9)
N1 Eu1 C16 C17 -87.6(9)
C13 Eu1 C16 C17 149.1(11)
C12 Eu1 C16 C17 111.4(12)
C14 Eu1 C16 C17 -170.9(10)
C2 Eu1 C16 C17 130.0(8)
C3 Eu1 C16 C17 97.5(9)
C4 Eu1 C16 C17 78.0(9)
C1 Eu1 C16 C17 150.9(8)
C15 Eu1 C16 C17 -134.4(12)
C5 Eu1 C16 C17 119.5(11)
O1 Eu1 C16 C12 -98.7(7)
N1 Eu1 C16 C12 160.9(7)
C13 Eu1 C16 C12 37.7(6)
C14 Eu1 C16 C12 77.7(7)
C2 Eu1 C16 C12 18.5(8)
C3 Eu1 C16 C12 -14.0(8)
C4 Eu1 C16 C12 -33.5(9)
C1 Eu1 C16 C12 39.5(9)
C15 Eu1 C16 C12 114.2(10)
C5 Eu1 C16 C12 8.1(15)
C17 C16 C15 C14 176.2(12)
C12 C16 C15 C14 0.7(11)
Eu1 C16 C15 C14 64.6(6)
C17 C16 C15 C24 -9.4(19)
C12 C16 C15 C24 175.0(9)
Eu1 C16 C15 C24 -121.1(9)
C17 C16 C15 Eu1 111.7(13)
C12 C16 C15 Eu1 -63.9(7)
C13 C14 C15 C16 0.7(11)
Eu1 C14 C15 C16 -67.2(7)
C13 C14 C15 C24 -173.4(9)
Eu1 C14 C15 C24 118.6(9)
C13 C14 C15 Eu1 68.0(6)
O1 Eu1 C15 C16 -41.3(7)
N1 Eu1 C15 C16 -131.9(7)
C13 Eu1 C15 C16 78.4(7)
C12 Eu1 C15 C16 38.2(6)
C14 Eu1 C15 C16 114.7(9)
C2 Eu1 C15 C16 95.8(6)
C3 Eu1 C15 C16 67.1(7)
C4 Eu1 C15 C16 67.7(11)
C1 Eu1 C15 C16 126.2(6)
C5 Eu1 C15 C16 137.2(7)
O1 Eu1 C15 C14 -156.0(6)
N1 Eu1 C15 C14 113.4(7)
C13 Eu1 C15 C14 -36.3(5)
C12 Eu1 C15 C14 -76.5(6)
C2 Eu1 C15 C14 -18.9(7)
C3 Eu1 C15 C14 -47.6(8)
C4 Eu1 C15 C14 -47.1(13)
C16 Eu1 C15 C14 -114.7(9)
C1 Eu1 C15 C14 11.4(8)
C5 Eu1 C15 C14 22.5(10)
O1 Eu1 C15 C24 81.1(11)
N1 Eu1 C15 C24 -9.5(10)
C13 Eu1 C15 C24 -159.2(12)
C12 Eu1 C15 C24 160.6(12)
C14 Eu1 C15 C24 -122.9(13)
C2 Eu1 C15 C24 -141.8(9)
C3 Eu1 C15 C24 -170.5(9)
C4 Eu1 C15 C24 -170.0(10)
C16 Eu1 C15 C24 122.4(12)
C1 Eu1 C15 C24 -111.5(9)
C5 Eu1 C15 C24 -100.4(10)
C16 C15 C24 C25 125.0(13)
C14 C15 C24 C25 -61.8(16)
Eu1 C15 C24 C25 29.6(16)
C15 C24 C25 C26 -64.3(18)
C28 N1 C26 C25 73.0(18)
C27 N1 C26 C25 -171.0(14)
Eu1 N1 C26 C25 -50.0(18)
C24 C25 C26 N1 77.9(19)
